data_4117560
loop_
_publ_author_name
'Mehmet Menaf Ayhan'
'Anu Singh'
'Catherine Hirel'
'Ay\,se G\"ul G\"urek'
'Vefa Ahsen'
'Erwann Jeanneau'
'Isabelle Ledoux-Rak'
'Joseph Zyss'
'Chantal Andraud'
'Yann Bretonni\`ere'

_publ_section_title
;
 ABAB Homoleptic Bis(phthalocyaninato)lutetium(III) Complex: Toward the
 Real Octupolar Cube and Giant Quadratic Hyperpolarizability
;
_journal_name_full 'Journal of the American Chemical Society'
_journal_page_first 3655
_journal_page_last 3658
_journal_paper_doi 10.1021/ja211064a
_journal_volume 134
_journal_year 2012
_chemical_formula_moiety 'C112 H112 Lu N16 S8, 2(C Cl3)'
_chemical_formula_sum 'C114 H112 Cl6 Lu N16 S8'
_chemical_formula_weight 2350.46
_space_group_IT_number 70
_symmetry_cell_setting orthorhombic
_symmetry_space_group_name_Hall '-F 2uv 2vw'
_symmetry_space_group_name_H-M 'F d d d :2'
_atom_sites_solution_hydrogens geom
_atom_sites_solution_primary direct
_audit_creation_date 11-04-08
_audit_creation_method CRYSTALS_ver_14.11
_cell_angle_alpha 90
_cell_angle_beta 90
_cell_angle_gamma 90
_cell_formula_units_Z 8
_cell_length_a 23.206(5)
_cell_length_b 29.202(2)
_cell_length_c 31.760(2)
_cell_measurement_reflns_used 6991
_cell_measurement_temperature 100
_cell_measurement_theta_max 29.6048
_cell_measurement_theta_min 3.3909
_cell_volume 21523(5)
_computing_cell_refinement
;
CrysAlisPro, Agilent Technologies,
Version 1.171.34.49 (release 20-01-2011 CrysAlis171 .NET)
(compiled Jan 20 2011,15:58:25)
;
_computing_data_collection
;
CrysAlisPro, Agilent Technologies,
Version 1.171.34.49 (release 20-01-2011 CrysAlis171 .NET)
(compiled Jan 20 2011,15:58:25)
;
_computing_data_reduction
;
CrysAlisPro, Agilent Technologies,
Version 1.171.34.49 (release 20-01-2011 CrysAlis171 .NET)
(compiled Jan 20 2011,15:58:25)
;
_computing_molecular_graphics 'CAMERON (Watkin et al., 1996)'
_computing_publication_material 'CRYSTALS (Betteridge et al., 2003)'
_computing_structure_refinement 'CRYSTALS (Betteridge et al., 2003)'
_computing_structure_solution 'SIR97 (Altomare et al., 1999)'
_diffrn_ambient_temperature 100
_diffrn_detector_area_resol_mean 10.4685
_diffrn_measured_fraction_theta_full 0.995
_diffrn_measured_fraction_theta_max 0.891
_diffrn_measurement_device_type 'Xcalibur, Atlas, Gemini ultra'
_diffrn_measurement_method \w
_diffrn_radiation_monochromator graphite
_diffrn_radiation_source 'Enhance (Mo) X-ray Source'
_diffrn_radiation_type 'Mo K\a'
_diffrn_radiation_wavelength 0.7107
_diffrn_reflns_av_R_equivalents 0.078
_diffrn_reflns_limit_h_max 32
_diffrn_reflns_limit_h_min -30
_diffrn_reflns_limit_k_max 36
_diffrn_reflns_limit_k_min -37
_diffrn_reflns_limit_l_max 43
_diffrn_reflns_limit_l_min -40
_diffrn_reflns_number 29126
_diffrn_reflns_theta_full 26.702
_diffrn_reflns_theta_max 29.668
_diffrn_reflns_theta_min 3.398
_diffrn_standards_number 0
_exptl_absorpt_coefficient_mu 1.279
_exptl_absorpt_correction_T_max 0.858
_exptl_absorpt_correction_T_min 0.767
_exptl_absorpt_correction_type analytical
_exptl_absorpt_process_details
;
CrysAlisPro, Agilent Technologies,
Version 1.171.34.49 (release 20-01-2011 CrysAlis171 .NET)
(compiled Jan 20 2011,15:58:25)
Analytical numeric absorption correction using a multifaceted crystal
            model based on expressions derived by R.C. Clark & J.S. Reid.
(Clark, R. C. & Reid, J. S. (1995). Acta Cryst. A51, 887-897)
;
_exptl_crystal_colour black
_exptl_crystal_density_diffrn 1.451
_exptl_crystal_description prism
_exptl_crystal_F_000 9672
_exptl_crystal_size_max 0.293
_exptl_crystal_size_mid 0.249
_exptl_crystal_size_min 0.153
_refine_diff_density_max 2.08
_refine_diff_density_min -1.58
_refine_ls_extinction_method none
_refine_ls_goodness_of_fit_ref 0.9565
_refine_ls_hydrogen_treatment none
_refine_ls_matrix_type full
_refine_ls_number_parameters 400
_refine_ls_number_reflns 6787
_refine_ls_number_restraints 111
_refine_ls_R_factor_all 0.0716
_refine_ls_R_factor_gt 0.0591
_refine_ls_shift/su_max 0.0017993
_refine_ls_shift/su_mean 0.0000572
_refine_ls_structure_factor_coef Fsqd
_refine_ls_weighting_details
;
 Method, part 1, Chebychev polynomial, (Watkin, 1994, Prince, 1982) 
 [weight] = 1.0/[A~0~*T~0~(x)+A~1~*T~1~(x) ... +A~n-1~]*T~n-1~(x)] 
 where A~i~ are the Chebychev coefficients listed below and x= Fcalc/Fmax 
 Method = Robust Weighting (Prince, 1982) 
 W = [weight] * [1-(deltaF/6*sigmaF)^2^]^2^ 
 A~i~ are: 
 0.161E+04 0.266E+04 0.158E+04 606. 120. 
;
_refine_ls_weighting_scheme calc
_refine_ls_wR_factor_all 0.1704
_refine_ls_wR_factor_gt 0.1461
_refine_ls_wR_factor_ref 0.1704
_reflns_limit_h_max 32
_reflns_limit_h_min 0
_reflns_limit_k_max 37
_reflns_limit_k_min 0
_reflns_limit_l_max 43
_reflns_limit_l_min 0
_reflns_number_gt 5785
_reflns_number_total 6787
_reflns_threshold_expression I>2.0\s(I)
_oxford_diffrn_Wilson_B_factor 0.00
_oxford_diffrn_Wilson_scale 0.00
_oxford_refine_ls_r_factor_ref 0.0716
_oxford_refine_ls_scale 0.2400(2)
_oxford_reflns_number_all 6787
_oxford_reflns_threshold_expression_ref I>-10.0\s(I)
_oxford_structure_analysis_title 'lupc2oxy in F d d d'
_cod_data_source_file ja211064a_si_002.cif
_cod_data_source_block 1
_cod_original_sg_symbol_H-M 'F d d d '
_cod_original_formula_sum 'C114 H112 Cl6 Lu1 N16 S8'
_cod_database_code 4117560

loop_
_symmetry_equiv_pos_as_xyz
x,y,z
-x,-y,-z
x,y+1/2,z+1/2
-x,-y+1/2,-z+1/2
x+1/2,y,z+1/2
-x+1/2,-y,-z+1/2
x+1/2,y+1/2,z
-x+1/2,-y+1/2,-z
-x,y+1/4,z+1/4
x,-y+1/4,-z+1/4
-x,y+3/4,z+3/4
x,-y+3/4,-z+3/4
-x+1/2,y+1/4,z+3/4
x+1/2,-y+1/4,-z+3/4
-x+1/2,y+3/4,z+1/4
x+1/2,-y+3/4,-z+1/4
x+1/4,-y,z+1/4
-x+1/4,y,-z+1/4
x+1/4,-y+1/2,z+3/4
-x+1/4,y+1/2,-z+3/4
x+3/4,-y,z+3/4
-x+3/4,y,-z+3/4
x+3/4,-y+1/2,z+1/4
-x+3/4,y+1/2,-z+1/4
-x+1/4,-y+3/4,z+1/2
x+1/4,y+3/4,-z+1/2
-x+1/4,-y+5/4,z+1
x+1/4,y+5/4,-z+1
-x+3/4,-y+3/4,z+1
x+3/4,y+3/4,-z+1
-x+3/4,-y+5/4,z+1/2
x+3/4,y+5/4,-z+1/2

loop_
_atom_site_label
_atom_site_type_symbol
_atom_site_fract_x
_atom_site_fract_y
_atom_site_fract_z
_atom_site_U_iso_or_equiv
_atom_site_occupancy
_atom_site_adp_type
_atom_site_refinement_flags_posn
_atom_site_refinement_flags_adp
_atom_site_disorder_assembly
_atom_site_disorder_group
Lu1 Lu 0.8750 0.3750 0.3750 0.0215 1.0000 Uani S T . .
N2 N 0.79733(15) 0.32927(12) 0.35128(10) 0.0253 1.0000 Uani . . . .
C3 C 0.74716(18) 0.32339(14) 0.37397(13) 0.0253 1.0000 Uani . . . .
N4 N 0.74175(16) 0.32099(13) 0.41516(11) 0.0284 1.0000 Uani . . . .
C5 C 0.78653(18) 0.32261(14) 0.44123(13) 0.0255 1.0000 Uani . . . .
N6 N 0.84322(15) 0.32978(12) 0.43186(11) 0.0256 1.0000 Uani . . . .
C7 C 0.87415(18) 0.32514(13) 0.46829(13) 0.0245 1.0000 Uani . . . .
N8 N 0.93133(16) 0.32488(12) 0.47294(11) 0.0257 1.0000 Uani . . . .
C9 C 0.96690(18) 0.32556(13) 0.44047(13) 0.0251 1.0000 Uani . . . .
C10 C 1.02978(19) 0.32154(15) 0.44475(13) 0.0285 1.0000 Uani . . . .
C11 C 1.05232(19) 0.31986(16) 0.40403(14) 0.0304 1.0000 Uani . . . .
C12 C 1.1109(2) 0.3178(2) 0.39673(17) 0.0407 1.0000 Uani . . . .
C13 C 1.1473(2) 0.3180(2) 0.43115(19) 0.0491 1.0000 Uani . . . .
C14 C 1.1252(2) 0.3200(2) 0.47187(18) 0.0452 1.0000 Uani . . . .
C15 C 1.0662(2) 0.32129(18) 0.47940(16) 0.0375 1.0000 Uani . . . .
C16 C 0.83462(19) 0.31785(15) 0.50338(14) 0.0281 1.0000 Uani . . . .
C17 C 0.7794(2) 0.31552(15) 0.48623(13) 0.0285 1.0000 Uani . . . .
C18 C 0.7306(2) 0.30832(16) 0.51065(14) 0.0317 1.0000 Uani . . . .
C19 C 0.7382(2) 0.30455(17) 0.55394(14) 0.0343 1.0000 Uani . . . .
S20 S 0.68081(6) 0.29482(6) 0.58915(4) 0.0467 1.0000 Uani . . . .
C21 C 0.6195(2) 0.28267(18) 0.55604(17) 0.0396 1.0000 Uani . . . .
C22 C 0.5856(3) 0.3243(2) 0.5425(2) 0.0519 1.0000 Uani . U . .
C23 C 0.5347(4) 0.3116(3) 0.5142(2) 0.0723 1.0000 Uani D U . .
C24 C 0.5457(8) 0.2905(10) 0.4705(5) 0.0886 0.5000 Uani D U 2 2
C25 C 0.5160(9) 0.2901(8) 0.4366(7) 0.0965 0.5000 Uani D U 2 1
C26 C 0.5622(7) 0.2986(10) 0.4709(4) 0.0813 0.5000 Uani D U 2 1
C27 C 0.4867(9) 0.2794(8) 0.4495(7) 0.0984 0.5000 Uani D U 2 2
C28 C 0.4977(11) 0.2500(8) 0.4092(8) 0.1176 0.5000 Uani D U 2 1
C29 C 0.4910(10) 0.3234(8) 0.4223(7) 0.1101 0.5000 Uani D U 2 2
C30 C 0.7942(2) 0.30831(18) 0.57157(14) 0.0365 1.0000 Uani . . . .
C31 C 0.8431(2) 0.31417(16) 0.54637(14) 0.0319 1.0000 Uani . . . .
S32 S 0.79727(7) 0.30611(6) 0.62660(4) 0.0472 1.0000 Uani . . . .
C33 C 0.8737(2) 0.3075(2) 0.63858(16) 0.0441 1.0000 Uani . U . .
C34 C 0.8773(2) 0.3067(3) 0.68660(18) 0.0531 1.0000 Uani D U . .
C35 C 0.9407(5) 0.3042(11) 0.7022(5) 0.0638 0.5000 Uani D U 1 2
C36 C 0.9417(4) 0.3116(11) 0.6985(5) 0.0605 0.5000 Uani D U 1 1
C37 C 0.9453(8) 0.2992(7) 0.7504(5) 0.0725 0.5000 Uani D U 1 2
C38 C 0.9515(7) 0.3213(6) 0.7457(4) 0.0606 0.5000 Uani D U 1 1
C39 C 0.9204(7) 0.2884(5) 0.7761(3) 0.0641 0.5000 Uani D U 1 1
C40 C 0.9118(8) 0.3369(7) 0.7746(4) 0.0831 0.5000 Uani D U 1 2
C41 C 0.9260(11) 0.3288(9) 0.8215(5) 0.0862 0.5000 Uani D U 1 2
C42 C 0.9242(9) 0.3045(7) 0.8220(4) 0.0653 0.5000 Uani D U 1 1
Cl43 Cl 0.85092(13) 0.69118(9) 0.41642(7) 0.0906 1.0000 Uani . . . .
C44 C 0.8486(8) 0.6634(5) 0.3685(4) 0.0636 0.5000 Uani . . . .
Cl45 Cl 0.7789(2) 0.66554(16) 0.34787(14) 0.0802 0.5000 Uani . . . .
H121 H 1.1247 0.3165 0.3692 0.0492 1.0000 Uiso R . . .
H131 H 1.1875 0.3166 0.4270 0.0588 1.0000 Uiso R . . .
H141 H 1.1510 0.3205 0.4947 0.0540 1.0000 Uiso R . . .
H151 H 1.0519 0.3220 0.5069 0.0448 1.0000 Uiso R . . .
H181 H 0.6945 0.3061 0.4988 0.0381 1.0000 Uiso R . . .
H211 H 0.5939 0.2619 0.5712 0.0479 1.0000 Uiso R . . .
H212 H 0.6338 0.2669 0.5311 0.0475 1.0000 Uiso R . . .
H221 H 0.5702 0.3399 0.5671 0.0620 1.0000 Uiso R . . .
H222 H 0.6115 0.3454 0.5279 0.0619 1.0000 Uiso R . . .
H241 H 0.5670 0.3121 0.4534 0.1059 0.5000 Uiso R . 2 2
H242 H 0.5678 0.2624 0.4734 0.1061 0.5000 Uiso R . 2 2
H251 H 0.4803 0.2976 0.4512 0.1160 0.5000 Uiso R . 2 1
H252 H 0.5244 0.3133 0.4157 0.1162 0.5000 Uiso R . 2 1
H261 H 0.5861 0.3239 0.4618 0.0979 0.5000 Uiso R . 2 1
H262 H 0.5859 0.2714 0.4741 0.0980 0.5000 Uiso R . 2 1
H271 H 0.4545 0.2798 0.4688 0.1160 0.5000 Uiso R . 2 2
H272 H 0.4861 0.2511 0.4341 0.1157 0.5000 Uiso R . 2 2
H281 H 0.4647 0.2587 0.3925 0.1770 0.5000 Uiso R . 2 1
H282 H 0.4879 0.2248 0.4273 0.1771 0.5000 Uiso R . 2 1
H283 H 0.5293 0.2418 0.3910 0.1771 0.5000 Uiso R . 2 1
H291 H 0.4530 0.3355 0.4169 0.1631 0.5000 Uiso R . 2 2
H292 H 0.5138 0.3460 0.4369 0.1630 0.5000 Uiso R . 2 2
H293 H 0.5092 0.3154 0.3959 0.1630 0.5000 Uiso R . 2 2
H311 H 0.8800 0.3155 0.5579 0.0378 1.0000 Uiso R . . .
H331 H 0.8913 0.3356 0.6279 0.0530 1.0000 Uiso R . . .
H332 H 0.8929 0.2809 0.6261 0.0529 1.0000 Uiso R . . .
H351 H 0.9603 0.3322 0.6937 0.0770 0.5000 Uiso R . 1 2
H352 H 0.9595 0.2780 0.6891 0.0769 0.5000 Uiso R . 1 2
H361 H 0.9582 0.3366 0.6821 0.0729 0.5000 Uiso R . 1 1
H362 H 0.9615 0.2832 0.6914 0.0729 0.5000 Uiso R . 1 1
H371 H 0.9857 0.3007 0.7584 0.0870 0.5000 Uiso R . 1 2
H372 H 0.9297 0.2696 0.7584 0.0871 0.5000 Uiso R . 1 2
H381 H 0.9925 0.3194 0.7512 0.0731 0.5000 Uiso R . 1 1
H382 H 0.9382 0.3520 0.7516 0.0731 0.5000 Uiso R . 1 1
H391 H 0.9380 0.2583 0.7741 0.0770 0.5000 Uiso R . 1 1
H392 H 0.8802 0.2865 0.7683 0.0769 0.5000 Uiso R . 1 1
H401 H 0.9245 0.3672 0.7660 0.1001 0.5000 Uiso R . 1 2
H402 H 0.8705 0.3340 0.7700 0.1000 0.5000 Uiso R . 1 2
H411 H 0.8961 0.3421 0.8386 0.1290 0.5000 Uiso R . 1 2
H412 H 0.9623 0.3429 0.8281 0.1290 0.5000 Uiso R . 1 2
H413 H 0.9282 0.2964 0.8267 0.1291 0.5000 Uiso R . 1 2
H421 H 0.9060 0.2822 0.8398 0.0970 0.5000 Uiso R . 1 1
H422 H 0.9641 0.3078 0.8297 0.0970 0.5000 Uiso R . 1 1
H423 H 0.9047 0.3335 0.8248 0.0971 0.5000 Uiso R . 1 1

loop_
_atom_site_aniso_label
_atom_site_aniso_U_11
_atom_site_aniso_U_22
_atom_site_aniso_U_33
_atom_site_aniso_U_23
_atom_site_aniso_U_13
_atom_site_aniso_U_12
Lu1 0.02394(17) 0.02256(17) 0.01803(17) 0.0000 0.0000 0.0000
N2 0.0292(17) 0.0278(16) 0.0190(15) -0.0018(12) 0.0024(13) 0.0008(13)
C3 0.0252(18) 0.0268(19) 0.0241(18) -0.0024(14) -0.0009(15) -0.0013(14)
N4 0.0278(17) 0.0330(18) 0.0244(16) -0.0017(13) 0.0026(14) -0.0012(14)
C5 0.0290(19) 0.0238(18) 0.0238(18) -0.0023(14) 0.0028(15) -0.0012(14)
N6 0.0275(16) 0.0231(15) 0.0262(16) -0.0020(12) 0.0005(14) 0.0005(12)
C7 0.0303(19) 0.0212(18) 0.0220(18) -0.0010(14) 0.0004(15) -0.0018(14)
N8 0.0309(17) 0.0255(16) 0.0208(15) 0.0022(12) -0.0017(13) 0.0008(13)
C9 0.0287(19) 0.0225(17) 0.0241(18) 0.0013(14) -0.0007(15) -0.0005(14)
C10 0.029(2) 0.032(2) 0.0249(19) 0.0050(15) -0.0018(16) 0.0049(15)
C11 0.029(2) 0.034(2) 0.028(2) 0.0046(16) -0.0006(17) 0.0016(16)
C12 0.033(2) 0.054(3) 0.035(2) 0.006(2) -0.0011(19) 0.007(2)
C13 0.026(2) 0.075(4) 0.046(3) 0.009(3) -0.002(2) 0.007(2)
C14 0.033(2) 0.064(4) 0.039(3) 0.008(3) -0.012(2) 0.005(2)
C15 0.037(2) 0.045(3) 0.030(2) 0.0046(19) -0.0058(19) 0.004(2)
C16 0.033(2) 0.0270(19) 0.0244(19) -0.0008(15) 0.0021(16) 0.0006(15)
C17 0.034(2) 0.0265(19) 0.0247(19) -0.0016(15) 0.0026(16) -0.0037(16)
C18 0.034(2) 0.033(2) 0.028(2) 0.0001(16) 0.0043(17) -0.0074(17)
C19 0.041(2) 0.037(2) 0.0251(19) -0.0009(17) 0.0087(18) -0.0053(19)
S20 0.0467(7) 0.0628(8) 0.0304(6) -0.0014(6) 0.0133(5) -0.0164(6)
C21 0.042(3) 0.039(3) 0.038(2) -0.008(2) 0.013(2) -0.009(2)
C22 0.059(3) 0.050(3) 0.047(3) -0.008(2) 0.012(3) 0.007(3)
C23 0.068(4) 0.082(4) 0.067(4) -0.016(3) -0.013(3) 0.014(3)
C24 0.084(8) 0.105(9) 0.077(7) -0.012(7) -0.021(7) 0.009(7)
C25 0.086(9) 0.125(10) 0.079(8) -0.029(8) -0.021(7) -0.008(8)
C26 0.079(7) 0.099(8) 0.065(6) -0.033(6) -0.038(6) -0.004(7)
C27 0.084(8) 0.126(10) 0.086(8) 0.001(8) -0.013(8) 0.011(8)
C28 0.104(11) 0.146(12) 0.103(10) -0.016(10) -0.017(9) 0.000(10)
C29 0.093(10) 0.141(12) 0.096(10) -0.003(10) -0.009(9) 0.018(10)
C30 0.051(3) 0.040(2) 0.0188(18) 0.0015(17) 0.0045(19) -0.006(2)
C31 0.036(2) 0.037(2) 0.0224(19) 0.0027(16) -0.0006(17) -0.0008(18)
S32 0.0479(7) 0.0701(10) 0.0236(5) 0.0057(5) 0.0045(5) -0.0047(7)
C33 0.045(3) 0.061(3) 0.026(2) 0.007(2) -0.001(2) -0.005(2)
C34 0.060(3) 0.073(4) 0.026(2) 0.002(2) -0.006(2) -0.005(3)
C35 0.068(7) 0.091(8) 0.032(5) 0.008(6) -0.005(5) -0.012(6)
C36 0.057(6) 0.087(8) 0.037(6) 0.009(6) -0.001(5) -0.011(6)
C37 0.074(7) 0.103(8) 0.041(6) 0.003(7) -0.013(6) -0.010(7)
C38 0.054(6) 0.091(7) 0.037(5) 0.015(6) -0.006(5) -0.010(6)
C39 0.065(6) 0.089(7) 0.039(5) 0.010(5) -0.003(5) -0.011(6)
C40 0.085(8) 0.114(9) 0.051(6) 0.001(7) -0.010(6) -0.016(7)
C41 0.085(9) 0.123(11) 0.051(7) 0.004(8) -0.013(7) -0.016(10)
C42 0.062(7) 0.095(9) 0.039(6) 0.012(6) -0.007(5) -0.017(7)
Cl43 0.123(2) 0.0905(16) 0.0585(11) 0.0031(11) 0.0038(12) 0.0092(15)
C44 0.098(12) 0.048(7) 0.044(7) -0.005(5) -0.005(7) 0.008(7)
Cl45 0.092(3) 0.077(3) 0.071(2) 0.002(2) 0.005(2) 0.003(2)

loop_
_atom_type_symbol
_atom_type_scat_dispersion_real
_atom_type_scat_dispersion_imag
_atom_type_scat_Cromer_Mann_a1
_atom_type_scat_Cromer_Mann_b1
_atom_type_scat_Cromer_Mann_a2
_atom_type_scat_Cromer_Mann_b2
_atom_type_scat_Cromer_Mann_a3
_atom_type_scat_Cromer_Mann_b3
_atom_type_scat_Cromer_Mann_a4
_atom_type_scat_Cromer_Mann_b4
_atom_type_scat_Cromer_Mann_c
_atom_type_scat_source
C 0.0033 0.0016 2.3100 20.8439 1.0200 10.2075 1.5886 0.5687 0.8650 51.6512 0.2156 'International Tables Vol C 4.2.6.8 and 6.1.1.4'
H 0.0000 0.0000 0.4930 10.5109 0.3229 26.1257 0.1402 3.1424 0.0408 57.7998 0.0030 'International Tables Vol C 4.2.6.8 and 6.1.1.4'
N 0.0061 0.0033 12.2126 0.0057 3.1322 9.8933 2.0125 28.9975 1.1663 0.5826 -11.5290 'International Tables Vol C 4.2.6.8 and 6.1.1.4'
O 0.0106 0.0060 3.0485 13.2771 2.2868 5.7011 1.5463 0.3239 0.8670 32.9089 0.2508 'International Tables Vol C 4.2.6.8 and 6.1.1.4'
Br -0.2901 2.4595 17.1789 2.1723 5.2358 16.5796 5.6377 0.2609 3.9851 41.4328 2.9557 'International Tables Vol C 4.2.6.8 and 6.1.1.4'
Lu -0.4720 5.8584 28.9476 1.9018 15.2208 9.9852 15.1000 0.2610 3.7160 84.3298 7.9763 'International Tables Vol C 4.2.6.8 and 6.1.1.4'
S 0.1246 0.1234 6.9053 1.4679 5.2034 22.2151 1.4379 0.2536 1.5863 56.1720 0.8669 'International Tables Vol C 4.2.6.8 and 6.1.1.4'
Cl 0.1484 0.1585 11.4604 0.0104 7.1964 1.1662 6.2556 18.5194 1.6455 47.7784 -9.5574 'International Tables Vol C 4.2.6.8 and 6.1.1.4'

loop_
_geom_angle_atom_site_label_1
_geom_angle_site_symmetry_1
_geom_angle_atom_site_label_2
_geom_angle_atom_site_label_3
_geom_angle_site_symmetry_3
_geom_angle
_geom_angle_publ_flag
N2 12_555 Lu1 N2 22_655 142.88(16) yes
N2 12_555 Lu1 N2 29_654 111.29(17) yes
N2 22_655 Lu1 N2 29_654 80.77(17) yes
N2 12_555 Lu1 N6 12_555 71.89(12) yes
N2 22_655 Lu1 N6 12_555 143.02(12) yes
N2 29_654 Lu1 N6 12_555 71.22(12) yes
N2 12_555 Lu1 N6 22_655 143.02(12) yes
N2 22_655 Lu1 N6 22_655 71.89(12) yes
N2 29_654 Lu1 N6 22_655 80.43(12) yes
N6 12_555 Lu1 N6 22_655 79.89(17) yes
N2 12_555 Lu1 N6 29_654 71.22(12) yes
N2 22_655 Lu1 N6 29_654 80.43(12) yes
N2 29_654 Lu1 N6 29_654 71.89(12) yes
N6 12_555 Lu1 N6 29_654 111.81(17) yes
N6 22_655 Lu1 N6 29_654 143.51(17) yes
N2 12_555 Lu1 N2 . 80.77(17) yes
N2 22_655 Lu1 N2 . 111.29(17) yes
N2 29_654 Lu1 N2 . 142.88(16) yes
N6 12_555 Lu1 N2 . 80.43(12) yes
N6 22_655 Lu1 N2 . 71.22(12) yes
N2 12_555 Lu1 N6 . 80.43(12) yes
N2 22_655 Lu1 N6 . 71.22(12) yes
N2 29_654 Lu1 N6 . 143.02(12) yes
N6 12_555 Lu1 N6 . 143.51(17) yes
N6 22_655 Lu1 N6 . 111.81(17) yes
N6 29_654 Lu1 N2 . 143.02(12) yes
N6 29_654 Lu1 N6 . 79.89(17) yes
N2 . Lu1 N6 . 71.89(12) yes
C9 22_655 N2 Lu1 . 122.4(3) yes
C9 22_655 N2 C3 . 107.0(3) yes
Lu1 . N2 C3 . 123.1(3) yes
C11 22_655 C3 N2 . 110.8(4) yes
C11 22_655 C3 N4 . 121.9(4) yes
N2 . C3 N4 . 127.3(4) yes
C3 . N4 C5 . 122.9(4) yes
N4 . C5 N6 . 128.6(4) yes
N4 . C5 C17 . 121.2(4) yes
N6 . C5 C17 . 110.3(4) yes
C5 . N6 Lu1 . 123.7(3) yes
C5 . N6 C7 . 107.8(3) yes
Lu1 . N6 C7 . 122.7(3) yes
N6 . C7 N8 . 128.0(4) yes
N6 . C7 C16 . 109.3(4) yes
N8 . C7 C16 . 122.7(4) yes
C7 . N8 C9 . 122.3(4) yes
N2 22_655 C9 N8 . 127.3(4) yes
N2 22_655 C9 C10 . 109.6(4) yes
N8 . C9 C10 . 123.1(4) yes
C9 . C10 C11 . 106.8(4) yes
C9 . C10 C15 . 132.7(4) yes
C11 . C10 C15 . 120.4(4) yes
C3 22_655 C11 C10 . 105.5(4) yes
C3 22_655 C11 C12 . 132.6(4) yes
C10 . C11 C12 . 121.7(4) yes
C11 . C12 C13 . 118.0(5) yes
C11 . C12 H121 . 119.8 no
C13 . C12 H121 . 122.3 no
C12 . C13 C14 . 120.7(5) yes
C12 . C13 H131 . 119.5 no
C14 . C13 H131 . 119.8 no
C13 . C14 C15 . 121.6(5) yes
C13 . C14 H141 . 118.8 no
C15 . C14 H141 . 119.6 no
C14 . C15 C10 . 117.6(5) yes
C14 . C15 H151 . 120.7 no
C10 . C15 H151 . 121.7 no
C7 . C16 C17 . 106.7(4) yes
C7 . C16 C31 . 132.5(4) yes
C17 . C16 C31 . 120.8(4) yes
C5 . C17 C16 . 105.8(4) yes
C5 . C17 C18 . 131.6(4) yes
C16 . C17 C18 . 122.6(4) yes
C17 . C18 C19 . 117.5(4) yes
C17 . C18 H181 . 121.7 no
C19 . C18 H181 . 120.8 no
C18 . C19 S20 . 123.0(4) yes
C18 . C19 C30 . 120.0(4) yes
S20 . C19 C30 . 117.0(3) yes
C19 . S20 C21 . 104.9(2) yes
S20 . C21 C22 . 114.7(4) yes
S20 . C21 H211 . 108.3 no
C22 . C21 H211 . 108.8 no
S20 . C21 H212 . 107.4 no
C22 . C21 H212 . 109.1 no
H211 . C21 H212 . 108.3 no
C21 . C22 C23 . 111.9(6) yes
C21 . C22 H221 . 109.9 no
C23 . C22 H221 . 107.6 no
C21 . C22 H222 . 108.8 no
C23 . C22 H222 . 110.3 no
H221 . C22 H222 . 108.2 no
C22 . C23 C26 . 105.1(7) yes
C22 . C23 C24 . 120.0(9) yes
C23 . C24 C27 . 108.9(14) yes
C23 . C24 H241 . 109.2 no
C27 . C24 H241 . 110.2 no
C23 . C24 H242 . 109.8 no
C27 . C24 H242 . 109.2 no
H241 . C24 H242 . 109.5 no
C26 . C25 C28 . 136.0(20) yes
C26 . C25 H251 . 102.7 no
C28 . C25 H251 . 102.0 no
C26 . C25 H252 . 103.4 no
C28 . C25 H252 . 101.5 no
H251 . C25 H252 . 110.1 no
C25 . C26 C23 . 111.9(13) yes
C25 . C26 H261 . 107.9 no
C23 . C26 H261 . 108.3 no
C25 . C26 H262 . 109.4 no
C23 . C26 H262 . 109.9 no
H261 . C26 H262 . 109.4 no
C24 . C27 C29 . 90.6(18) yes
C24 . C27 H271 . 113.9 no
C29 . C27 H271 . 113.1 no
C24 . C27 H272 . 114.3 no
C29 . C27 H272 . 115.4 no
H271 . C27 H272 . 108.7 no
C25 . C28 H281 . 109.5 no
C25 . C28 H282 . 108.1 no
H281 . C28 H282 . 110.2 no
C25 . C28 H283 . 108.7 no
H281 . C28 H283 . 109.9 no
H282 . C28 H283 . 110.4 no
C27 . C29 H291 . 110.2 no
C27 . C29 H292 . 109.6 no
H291 . C29 H292 . 109.6 no
C27 . C29 H293 . 108.1 no
H291 . C29 H293 . 109.4 no
H292 . C29 H293 . 109.9 no
C19 . C30 C31 . 121.8(4) yes
C19 . C30 S32 . 115.4(4) yes
C31 . C30 S32 . 122.8(4) yes
C30 . C31 C16 . 117.3(4) yes
C30 . C31 H311 . 121.7 no
C16 . C31 H311 . 121.0 no
C30 . S32 C33 . 104.4(3) yes
S32 . C33 C34 . 105.2(4) yes
S32 . C33 H331 . 110.7 no
C34 . C33 H331 . 109.6 no
S32 . C33 H332 . 110.2 no
C34 . C33 H332 . 111.6 no
H331 . C33 H332 . 109.5 no
C33 . C34 C36 . 107.2(8) yes
C33 . C34 C35 . 111.8(8) yes
C34 . C35 C37 . 112.8(12) yes
C34 . C35 H351 . 108.2 no
C37 . C35 H351 . 108.8 no
C34 . C35 H352 . 109.0 no
C37 . C35 H352 . 108.7 no
H351 . C35 H352 . 109.4 no
C34 . C36 C38 . 113.3(12) yes
C34 . C36 H361 . 108.4 no
C38 . C36 H361 . 108.9 no
C34 . C36 H362 . 108.7 no
C38 . C36 H362 . 108.3 no
H361 . C36 H362 . 109.3 no
C35 . C37 C40 . 113.0(16) yes
C35 . C37 H371 . 108.8 no
C40 . C37 H371 . 108.8 no
C35 . C37 H372 . 108.4 no
C40 . C37 H372 . 108.6 no
H371 . C37 H372 . 109.2 no
C36 . C38 C39 . 115.2(15) yes
C36 . C38 H381 . 108.1 no
C39 . C38 H381 . 108.1 no
C36 . C38 H382 . 108.3 no
C39 . C38 H382 . 107.8 no
H381 . C38 H382 . 109.2 no
C38 . C39 C42 . 112.2(12) yes
C38 . C39 H391 . 109.0 no
C42 . C39 H391 . 108.3 no
C38 . C39 H392 . 109.1 no
C42 . C39 H392 . 108.4 no
H391 . C39 H392 . 109.7 no
C37 . C40 C41 . 105.2(15) yes
C37 . C40 H401 . 110.8 no
C41 . C40 H401 . 110.2 no
C37 . C40 H402 . 111.0 no
C41 . C40 H402 . 110.0 no
H401 . C40 H402 . 109.6 no
C40 . C41 H411 . 109.2 no
C40 . C41 H412 . 109.4 no
H411 . C41 H412 . 109.7 no
C40 . C41 H413 . 109.0 no
H411 . C41 H413 . 109.8 no
H412 . C41 H413 . 109.8 no
C39 . C42 H421 . 108.9 no
C39 . C42 H422 . 109.1 no
H421 . C42 H422 . 109.9 no
C39 . C42 H423 . 109.3 no
H421 . C42 H423 . 109.7 no
H422 . C42 H423 . 109.9 no
Cl43 22_655 C44 Cl43 . 108.1(8) yes
Cl43 22_655 C44 C44 22_655 65.2(12) yes
Cl43 . C44 C44 22_655 71.9(10) yes
Cl43 22_655 C44 Cl45 . 110.7(8) yes
Cl43 . C44 Cl45 . 110.0(9) yes
C44 22_655 C44 Cl45 . 176.0(16) yes

loop_
_geom_bond_atom_site_label_1
_geom_bond_atom_site_label_2
_geom_bond_site_symmetry_2
_geom_bond_distance
_geom_bond_publ_flag
Lu1 N2 12_555 2.366(4) yes
Lu1 N2 22_655 2.366(4) yes
Lu1 N2 29_654 2.366(4) yes
Lu1 N6 12_555 2.356(4) yes
Lu1 N6 22_655 2.356(4) yes
Lu1 N6 29_654 2.356(4) yes
Lu1 N2 . 2.366(4) yes
Lu1 N6 . 2.356(4) yes
N2 C9 22_655 1.371(5) yes
N2 C3 . 1.380(5) yes
C3 C11 22_655 1.456(6) yes
C3 N4 . 1.316(5) yes
N4 C5 . 1.329(6) yes
C5 N6 . 1.365(5) yes
C5 C17 . 1.454(6) yes
N6 C7 . 1.368(5) yes
C7 N8 . 1.335(5) yes
C7 C16 . 1.459(6) yes
N8 C9 . 1.321(5) yes
C9 C10 . 1.470(6) yes
C10 C11 . 1.396(6) yes
C10 C15 . 1.388(6) yes
C11 C12 . 1.381(7) yes
C12 C13 . 1.381(7) yes
C12 H121 . 0.931 no
C13 C14 . 1.393(8) yes
C13 H131 . 0.943 no
C14 C15 . 1.390(7) yes
C14 H141 . 0.939 no
C15 H151 . 0.936 no
C16 C17 . 1.395(6) yes
C16 C31 . 1.384(6) yes
C17 C18 . 1.387(6) yes
C18 C19 . 1.391(6) yes
C18 H181 . 0.922 no
C19 S20 . 1.763(5) yes
C19 C30 . 1.418(7) yes
S20 C21 . 1.804(6) yes
C21 C22 . 1.510(8) yes
C21 H211 . 0.975 no
C21 H212 . 0.974 no
C22 C23 . 1.532(10) yes
C22 H221 . 0.972 no
C22 H222 . 0.978 no
C23 C26 . 1.561(9) yes
C23 C24 . 1.538(9) yes
C24 C27 . 1.555(9) yes
C24 H241 . 0.969 no
C24 H242 . 0.973 no
C25 C26 . 1.550(9) yes
C25 C28 . 1.522(10) yes
C25 H251 . 0.972 no
C25 H252 . 0.968 no
C26 H261 . 0.967 no
C26 H262 . 0.971 no
C27 C29 . 1.551(10) yes
C27 H271 . 0.968 no
C27 H272 . 0.959 no
C28 H281 . 0.964 no
C28 H282 . 0.963 no
C28 H283 . 0.964 no
C29 H291 . 0.967 no
C29 H292 . 0.965 no
C29 H293 . 0.968 no
C30 C31 . 1.400(7) yes
C30 S32 . 1.751(5) yes
C31 H311 . 0.933 no
S32 C33 . 1.814(6) yes
C33 C34 . 1.528(7) yes
C33 H331 . 0.980 no
C33 H332 . 0.978 no
C34 C36 . 1.550(7) yes
C34 C35 . 1.554(9) yes
C35 C37 . 1.542(9) yes
C35 H351 . 0.975 no
C35 H352 . 0.973 no
C36 C38 . 1.541(9) yes
C36 H361 . 0.976 no
C36 H362 . 0.974 no
C37 C40 . 1.550(9) yes
C37 H371 . 0.972 no
C37 H372 . 0.972 no
C38 C39 . 1.541(9) yes
C38 H381 . 0.971 no
C38 H382 . 0.967 no
C39 C42 . 1.537(9) yes
C39 H391 . 0.972 no
C39 H392 . 0.966 no
C40 C41 . 1.544(9) yes
C40 H401 . 0.971 no
C40 H402 . 0.973 no
C41 H411 . 0.962 no
C41 H412 . 0.961 no
C41 H413 . 0.964 no
C42 H421 . 0.961 no
C42 H422 . 0.962 no
C42 H423 . 0.963 no
Cl43 C44 22_655 1.805(17) yes
Cl43 C44 . 1.724(14) yes
C44 C44 22_655 1.29(3) yes
C44 Cl45 . 1.748(17) yes

loop_
_geom_hbond_atom_site_label_D
_geom_hbond_atom_site_label_H
_geom_hbond_atom_site_label_A
_geom_hbond_site_symmetry_A
_geom_hbond_angle_DHA
_geom_hbond_distance_DH
_geom_hbond_distance_HA
_geom_hbond_distance_DA
_geom_hbond_publ_flag
C28 H272 C27 . 121(2) 0.84(3) 0.95873(5) 1.563(16) yes
C41 H412 C29 16_556 130.0(7) 0.96116(16) 2.53(3) 3.235(16) yes
